data_2230385
loop_
_publ_author_name
'Quan, Li'
'Yin, Handong'
'Fu, Wenfu'

_publ_section_title
;
 (\m-2,3-Dibromosuccinato-\k^2^<i>O</i>^1^:<i>O</i>^4^)bis[methanolato-\k<i>O</i>)triphenylantimony(V)]
;
_journal_coeditor_code JH2282
_journal_issue 6
_journal_name_full 'Acta Crystallographica Section E'
_journal_page_first m713
_journal_paper_doi 10.1107/S1600536811016114
_journal_volume 67
_journal_year 2011
_chemical_formula_iupac '[Sb2 (C6 H5)6 (C4 H2 Br2 O4) (C H3 O)2]'
_chemical_formula_moiety 'C42 H38 Br2 O6 Sb2'
_chemical_formula_sum 'C42 H38 Br2 O6 Sb2'
_chemical_formula_weight 1042.04
_chemical_name_systematic
;
(\m-2,3-Dibromosuccinato-\k^2^<i>O</i>^1^:<i>O</i>^4^)bis[methanolato-
\k<i>O</i>)triphenylantimony(V)]
;
_space_group_IT_number 2
_symmetry_cell_setting triclinic
_symmetry_space_group_name_Hall '-P 1'
_symmetry_space_group_name_H-M 'P -1'
_atom_sites_solution_hydrogens geom
_atom_sites_solution_primary direct
_atom_sites_solution_secondary difmap
_audit_creation_method SHELXL-97
_cell_angle_alpha 103.74(2)
_cell_angle_beta 97.93(2)
_cell_angle_gamma 100.45(2)
_cell_formula_units_Z 1
_cell_length_a 8.707(8)
_cell_length_b 9.872(8)
_cell_length_c 12.779(10)
_cell_measurement_reflns_used 1605
_cell_measurement_temperature 298(2)
_cell_measurement_theta_max 25.234
_cell_measurement_theta_min 2.372
_cell_volume 1030.3(15)
_computing_cell_refinement 'SAINT (Siemens, 1996)'
_computing_data_collection 'SMART (Siemens, 1996)'
_computing_data_reduction 'SAINT (Siemens, 1996)'
_computing_molecular_graphics 'ORTEP-3 (Farrugia, 1997) and DIAMOND (Brandenburg, 1998)'
_computing_publication_material 'SHELXTL (Sheldrick, 2008)'
_computing_structure_refinement 'SHELXL97 (Sheldrick, 2008)'
_computing_structure_solution 'SHELXS97 (Sheldrick, 2008)'
_diffrn_ambient_temperature 298(2)
_diffrn_measured_fraction_theta_full 0.985
_diffrn_measured_fraction_theta_max 0.985
_diffrn_measurement_device_type 'Siemens SMART CCD area-detector'
_diffrn_measurement_method '\f and \w'
_diffrn_radiation_monochromator graphite
_diffrn_radiation_source 'fine-focus sealed tube'
_diffrn_radiation_type MoK\a
_diffrn_radiation_wavelength 0.71073
_diffrn_reflns_av_R_equivalents 0.0318
_diffrn_reflns_av_sigmaI/netI 0.0681
_diffrn_reflns_limit_h_max 10
_diffrn_reflns_limit_h_min -10
_diffrn_reflns_limit_k_max 11
_diffrn_reflns_limit_k_min -11
_diffrn_reflns_limit_l_max 15
_diffrn_reflns_limit_l_min -8
_diffrn_reflns_number 5379
_diffrn_reflns_theta_full 25.01
_diffrn_reflns_theta_max 25.01
_diffrn_reflns_theta_min 1.67
_exptl_absorpt_coefficient_mu 3.294
_exptl_absorpt_correction_T_max 0.6740
_exptl_absorpt_correction_T_min 0.5310
_exptl_absorpt_correction_type multi-scan
_exptl_absorpt_process_details '(SADABS; Sheldrick, 1996)'
_exptl_crystal_colour colorless
_exptl_crystal_density_diffrn 1.679
_exptl_crystal_density_method 'not measured'
_exptl_crystal_description block
_exptl_crystal_F_000 510
_exptl_crystal_size_max 0.22
_exptl_crystal_size_mid 0.16
_exptl_crystal_size_min 0.13
_refine_diff_density_max 1.102
_refine_diff_density_min -0.682
_refine_ls_extinction_method none
_refine_ls_goodness_of_fit_ref 1.001
_refine_ls_hydrogen_treatment constr
_refine_ls_matrix_type full
_refine_ls_number_parameters 240
_refine_ls_number_reflns 3582
_refine_ls_number_restraints 2
_refine_ls_restrained_S_all 1.002
_refine_ls_R_factor_all 0.0756
_refine_ls_R_factor_gt 0.0478
_refine_ls_shift/su_max 0.000
_refine_ls_shift/su_mean 0.000
_refine_ls_structure_factor_coef Fsqd
_refine_ls_weighting_details 'calc w=1/[\s^2^(Fo^2^)+(0.0705P)^2^+0.0000P] where P=(Fo^2^+2Fc^2^)/3'
_refine_ls_weighting_scheme calc
_refine_ls_wR_factor_gt 0.1130
_refine_ls_wR_factor_ref 0.1307
_reflns_number_gt 2582
_reflns_number_total 3582
_reflns_threshold_expression I>2\s(I)
_cod_data_source_file jh2282.cif
_cod_data_source_block I
_cod_database_code 2230385
_cod_database_fobs_code 2230385

loop_
_symmetry_equiv_pos_as_xyz
'x, y, z'
'-x, -y, -z'

loop_
_atom_site_type_symbol
_atom_site_label
_atom_site_fract_x
_atom_site_fract_y
_atom_site_fract_z
_atom_site_U_iso_or_equiv
_atom_site_adp_type
_atom_site_calc_flag
_atom_site_refinement_flags
_atom_site_occupancy
_atom_site_symmetry_multiplicity
_atom_site_disorder_assembly
_atom_site_disorder_group
Sb Sb1 0.22561(5) 0.81465(5) 0.69951(4) 0.04269(19) Uani d . 1 1 . .
Br Br1 0.22321(10) 1.18121(10) 1.08223(7) 0.0758(3) Uani d . 1 1 . .
O O1 0.1245(5) 0.8897(5) 0.8434(4) 0.0449(11) Uani d . 1 1 . .
O O2 0.0650(6) 1.0844(5) 0.8011(4) 0.0593(13) Uani d . 1 1 . .
O O3 0.3285(6) 0.7419(5) 0.5737(4) 0.0595(14) Uani d . 1 1 . .
C C1 0.0653(9) 1.0029(9) 0.8600(6) 0.0528(19) Uani d D 1 1 . .
C C2 0.028(2) 1.0561(18) 0.9733(9) 0.045(3) Uani d PD 0.60(2) 1 . 1
H H2 -0.0534 1.1125 0.9678 0.054 Uiso calc PR 0.60(2) 1 . 1
C C2' -0.043(2) 1.001(3) 0.9429(16) 0.045(3) Uani d PD 0.40(2) 1 . 2
H H2' -0.0900 1.0854 0.9512 0.054 Uiso calc PR 0.40(2) 1 . 2
C C3 0.4220(8) 0.9923(7) 0.7547(6) 0.0433(16) Uani d . 1 1 . .
C C4 0.4634(8) 1.0663(8) 0.8653(7) 0.059(2) Uani d . 1 1 . .
H H4 0.4005 1.0413 0.9140 0.071 Uiso calc R 1 1 . .
C C5 0.5985(10) 1.1778(9) 0.9040(8) 0.074(3) Uani d . 1 1 . .
H H5 0.6257 1.2256 0.9783 0.089 Uiso calc R 1 1 . .
C C6 0.6886(10) 1.2161(10) 0.8353(9) 0.077(3) Uani d . 1 1 . .
H H6 0.7770 1.2918 0.8612 0.092 Uiso calc R 1 1 . .
C C7 0.6504(11) 1.1430(11) 0.7251(10) 0.086(3) Uani d . 1 1 . .
H H7 0.7145 1.1688 0.6774 0.103 Uiso calc R 1 1 . .
C C8 0.5161(9) 1.0307(8) 0.6851(7) 0.062(2) Uani d . 1 1 . .
H H8 0.4911 0.9822 0.6109 0.074 Uiso calc R 1 1 . .
C C9 0.2537(8) 0.6454(7) 0.7711(6) 0.0472(17) Uani d . 1 1 . .
C C10 0.1370(10) 0.5804(8) 0.8189(7) 0.069(2) Uani d . 1 1 . .
H H10 0.0415 0.6098 0.8200 0.083 Uiso calc R 1 1 . .
C C11 0.1654(14) 0.4720(10) 0.8645(9) 0.096(3) Uani d . 1 1 . .
H H11 0.0868 0.4269 0.8950 0.115 Uiso calc R 1 1 . .
C C12 0.3079(14) 0.4287(10) 0.8658(9) 0.086(3) Uani d . 1 1 . .
H H12 0.3252 0.3558 0.8975 0.103 Uiso calc R 1 1 . .
C C13 0.4230(12) 0.4940(10) 0.8202(8) 0.079(3) Uani d . 1 1 . .
H H13 0.5202 0.4673 0.8225 0.094 Uiso calc R 1 1 . .
C C14 0.3953(9) 0.6001(8) 0.7704(7) 0.061(2) Uani d . 1 1 . .
H H14 0.4721 0.6410 0.7364 0.074 Uiso calc R 1 1 . .
C C15 0.0083(8) 0.7988(7) 0.5950(5) 0.0427(16) Uani d . 1 1 . .
C C16 -0.1375(9) 0.7702(8) 0.6290(7) 0.059(2) Uani d . 1 1 . .
H H16 -0.1398 0.7584 0.6989 0.071 Uiso calc R 1 1 . .
C C17 -0.2776(10) 0.7594(10) 0.5594(9) 0.077(3) Uani d . 1 1 . .
H H17 -0.3734 0.7400 0.5832 0.092 Uiso calc R 1 1 . .
C C18 -0.2792(12) 0.7763(10) 0.4578(9) 0.076(3) Uani d . 1 1 . .
H H18 -0.3747 0.7696 0.4121 0.091 Uiso calc R 1 1 . .
C C19 -0.1357(13) 0.8041(9) 0.4223(7) 0.079(3) Uani d . 1 1 . .
H H19 -0.1355 0.8148 0.3520 0.095 Uiso calc R 1 1 . .
C C20 0.0100(10) 0.8161(8) 0.4921(7) 0.060(2) Uani d . 1 1 . .
H H20 0.1057 0.8356 0.4682 0.072 Uiso calc R 1 1 . .
C C21 0.2653(11) 0.6019(9) 0.5003(7) 0.076(3) Uani d . 1 1 . .
H H21A 0.1873 0.5493 0.5306 0.114 Uiso calc R 1 1 . .
H H21B 0.3498 0.5524 0.4905 0.114 Uiso calc R 1 1 . .
H H21C 0.2167 0.6103 0.4307 0.114 Uiso calc R 1 1 . .

loop_
_atom_site_aniso_label
_atom_site_aniso_U_11
_atom_site_aniso_U_22
_atom_site_aniso_U_33
_atom_site_aniso_U_12
_atom_site_aniso_U_13
_atom_site_aniso_U_23
Sb1 0.0395(3) 0.0443(3) 0.0438(3) 0.0105(2) 0.0141(2) 0.0065(2)
Br1 0.0568(5) 0.0780(6) 0.0655(6) -0.0172(4) 0.0232(4) -0.0143(5)
O1 0.048(3) 0.049(3) 0.043(3) 0.021(2) 0.016(2) 0.013(2)
O2 0.080(4) 0.061(3) 0.048(3) 0.023(3) 0.027(3) 0.022(3)
O3 0.050(3) 0.061(3) 0.062(3) 0.012(2) 0.023(3) -0.002(3)
C1 0.055(4) 0.066(5) 0.044(4) 0.020(4) 0.018(4) 0.017(4)
C2 0.057(10) 0.055(11) 0.025(6) 0.025(7) 0.006(7) 0.004(6)
C2' 0.057(10) 0.055(11) 0.025(6) 0.025(7) 0.006(7) 0.004(6)
C3 0.038(4) 0.044(4) 0.049(4) 0.012(3) 0.011(3) 0.011(3)
C4 0.044(4) 0.067(5) 0.060(5) 0.008(4) 0.013(4) 0.006(4)
C5 0.057(5) 0.070(6) 0.077(6) 0.007(4) -0.005(5) 0.000(5)
C6 0.045(5) 0.061(6) 0.109(8) 0.002(4) 0.004(5) 0.008(6)
C7 0.063(6) 0.082(7) 0.121(9) 0.006(5) 0.046(6) 0.034(7)
C8 0.057(5) 0.060(5) 0.070(6) 0.009(4) 0.027(4) 0.018(4)
C9 0.044(4) 0.038(4) 0.051(4) 0.007(3) -0.001(4) 0.004(3)
C10 0.065(5) 0.054(5) 0.091(7) 0.010(4) 0.014(5) 0.030(5)
C11 0.105(8) 0.070(7) 0.108(9) -0.005(6) 0.014(7) 0.038(6)
C12 0.100(8) 0.052(6) 0.100(8) 0.015(6) -0.006(7) 0.023(5)
C13 0.082(6) 0.062(6) 0.088(7) 0.028(5) -0.007(6) 0.017(5)
C14 0.061(5) 0.052(5) 0.069(6) 0.017(4) 0.013(4) 0.010(4)
C15 0.048(4) 0.038(4) 0.037(4) 0.006(3) 0.010(3) 0.002(3)
C16 0.054(5) 0.071(5) 0.051(5) 0.019(4) 0.015(4) 0.008(4)
C17 0.044(5) 0.078(6) 0.096(8) 0.015(4) 0.005(5) 0.001(6)
C18 0.069(6) 0.069(6) 0.080(7) 0.018(5) -0.018(5) 0.020(5)
C19 0.116(8) 0.067(6) 0.043(5) 0.015(6) -0.012(6) 0.014(4)
C20 0.063(5) 0.054(5) 0.057(5) 0.000(4) 0.010(4) 0.014(4)
C21 0.081(6) 0.072(6) 0.068(6) 0.023(5) 0.025(5) -0.003(5)

loop_
_atom_type_symbol
_atom_type_description
_atom_type_scat_dispersion_real
_atom_type_scat_dispersion_imag
_atom_type_scat_source
C C 0.0033 0.0016 'International Tables Vol C Tables 4.2.6.8 and 6.1.1.4'
H H 0.0000 0.0000 'International Tables Vol C Tables 4.2.6.8 and 6.1.1.4'
Br Br -0.2901 2.4595 'International Tables Vol C Tables 4.2.6.8 and 6.1.1.4'
O O 0.0106 0.0060 'International Tables Vol C Tables 4.2.6.8 and 6.1.1.4'
Sb Sb -0.5866 1.5461 'International Tables Vol C Tables 4.2.6.8 and 6.1.1.4'

loop_
_geom_angle_atom_site_label_1
_geom_angle_atom_site_label_2
_geom_angle_atom_site_label_3
_geom_angle_site_symmetry_1
_geom_angle_site_symmetry_3
_geom_angle
_geom_angle_publ_flag
O3 Sb1 C15 . . 92.7(2) y
O3 Sb1 C3 . . 87.8(2) y
C15 Sb1 C3 . . 127.3(3) ?
O3 Sb1 C9 . . 93.9(3) y
C15 Sb1 C9 . . 119.3(3) y
C3 Sb1 C9 . . 113.2(3) y
O3 Sb1 O1 . . 176.33(19) y
C15 Sb1 O1 . . 90.7(2) y
C3 Sb1 O1 . . 91.2(2) y
C9 Sb1 O1 . . 83.2(2) y
C2 Br1 C2' . 2_577 37.5(5) ?
C1 O1 Sb1 . . 123.3(4) ?
C21 O3 Sb1 . . 120.8(5) ?
O2 C1 O1 . . 125.4(6) ?
O2 C1 C2' . . 121.6(11) ?
O1 C1 C2' . . 111.1(11) ?
O2 C1 C2 . . 116.6(8) ?
O1 C1 C2 . . 116.5(8) ?
C2' C1 C2 . . 28.0(7) ?
C2 C2 C1 2_577 . 115.5(14) ?
C2 C2 Br1 2_577 . 103.3(13) ?
C1 C2 Br1 . . 111.7(10) ?
C2 C2 H2 2_577 . 108.7 ?
C1 C2 H2 . . 108.7 ?
Br1 C2 H2 . . 108.7 ?
C1 C2' C2' . 2_577 113.1(18) ?
C1 C2' Br1 . 2_577 118.2(14) ?
C2' C2' Br1 2_577 2_577 97.0(18) ?
C1 C2' H2' . . 109.3 ?
C2' C2' H2' 2_577 . 109.3 ?
Br1 C2' H2' 2_577 . 109.3 ?
C8 C3 C4 . . 118.6(7) ?
C8 C3 Sb1 . . 121.3(6) ?
C4 C3 Sb1 . . 120.0(5) ?
C3 C4 C5 . . 120.6(8) ?
C3 C4 H4 . . 119.7 ?
C5 C4 H4 . . 119.7 ?
C6 C5 C4 . . 120.5(9) ?
C6 C5 H5 . . 119.8 ?
C4 C5 H5 . . 119.8 ?
C5 C6 C7 . . 119.9(9) ?
C5 C6 H6 . . 120.1 ?
C7 C6 H6 . . 120.1 ?
C6 C7 C8 . . 120.4(9) ?
C6 C7 H7 . . 119.8 ?
C8 C7 H7 . . 119.8 ?
C3 C8 C7 . . 120.0(8) ?
C3 C8 H8 . . 120.0 ?
C7 C8 H8 . . 120.0 ?
C14 C9 C10 . . 119.6(7) ?
C14 C9 Sb1 . . 117.8(6) ?
C10 C9 Sb1 . . 122.6(5) ?
C11 C10 C9 . . 118.9(8) ?
C11 C10 H10 . . 120.5 ?
C9 C10 H10 . . 120.5 ?
C10 C11 C12 . . 121.6(10) ?
C10 C11 H11 . . 119.2 ?
C12 C11 H11 . . 119.2 ?
C13 C12 C11 . . 119.3(9) ?
C13 C12 H12 . . 120.3 ?
C11 C12 H12 . . 120.3 ?
C12 C13 C14 . . 120.2(9) ?
C12 C13 H13 . . 119.9 ?
C14 C13 H13 . . 119.9 ?
C9 C14 C13 . . 120.4(8) ?
C9 C14 H14 . . 119.8 ?
C13 C14 H14 . . 119.8 ?
C20 C15 C16 . . 119.3(7) ?
C20 C15 Sb1 . . 119.5(5) ?
C16 C15 Sb1 . . 121.2(5) ?
C17 C16 C15 . . 120.3(8) ?
C17 C16 H16 . . 119.9 ?
C15 C16 H16 . . 119.9 ?
C18 C17 C16 . . 121.7(9) ?
C18 C17 H17 . . 119.2 ?
C16 C17 H17 . . 119.2 ?
C17 C18 C19 . . 118.9(8) ?
C17 C18 H18 . . 120.5 ?
C19 C18 H18 . . 120.5 ?
C18 C19 C20 . . 120.7(8) ?
C18 C19 H19 . . 119.7 ?
C20 C19 H19 . . 119.7 ?
C15 C20 C19 . . 119.2(8) ?
C15 C20 H20 . . 120.4 ?
C19 C20 H20 . . 120.4 ?
O3 C21 H21A . . 109.5 ?
O3 C21 H21B . . 109.5 ?
H21A C21 H21B . . 109.5 ?
O3 C21 H21C . . 109.5 ?
H21A C21 H21C . . 109.5 ?
H21B C21 H21C . . 109.5 ?

loop_
_geom_bond_atom_site_label_1
_geom_bond_atom_site_label_2
_geom_bond_site_symmetry_2
_geom_bond_distance
_geom_bond_publ_flag
Sb1 O3 . 1.996(5) y
Sb1 C15 . 2.118(7) y
Sb1 C3 . 2.119(7) y
Sb1 C9 . 2.122(7) y
Sb1 O1 . 2.177(4) y
Br1 C2 . 2.032(18) ?
Br1 C2' 2_577 2.09(2) ?
O1 C1 . 1.299(8) ?
O2 C1 . 1.225(8) ?
O3 C21 . 1.435(9) ?
C1 C2' . 1.515(10) ?
C1 C2 . 1.521(9) ?
C2 C2 2_577 1.48(3) ?
C2 H2 . 0.9800 ?
C2' C2' 2_577 1.56(5) ?
C2' Br1 2_577 2.09(2) ?
C2' H2' . 0.9800 ?
C3 C8 . 1.362(10) ?
C3 C4 . 1.392(10) ?
C4 C5 . 1.397(11) ?
C4 H4 . 0.9300 ?
C5 C6 . 1.330(13) ?
C5 H5 . 0.9300 ?
C6 C7 . 1.383(14) ?
C6 H6 . 0.9300 ?
C7 C8 . 1.397(12) ?
C7 H7 . 0.9300 ?
C8 H8 . 0.9300 ?
C9 C14 . 1.386(10) ?
C9 C10 . 1.391(10) ?
C10 C11 . 1.378(12) ?
C10 H10 . 0.9300 ?
C11 C12 . 1.383(14) ?
C11 H11 . 0.9300 ?
C12 C13 . 1.366(14) ?
C12 H12 . 0.9300 ?
C13 C14 . 1.387(11) ?
C13 H13 . 0.9300 ?
C14 H14 . 0.9300 ?
C15 C20 . 1.367(10) ?
C15 C16 . 1.401(10) ?
C16 C17 . 1.378(11) ?
C16 H16 . 0.9300 ?
C17 C18 . 1.346(13) ?
C17 H17 . 0.9300 ?
C18 C19 . 1.390(13) ?
C18 H18 . 0.9300 ?
C19 C20 . 1.414(12) ?
C19 H19 . 0.9300 ?
C20 H20 . 0.9300 ?
C21 H21A . 0.9600 ?
C21 H21B . 0.9600 ?
C21 H21C . 0.9600 ?

loop_
_geom_hbond_atom_site_label_D
_geom_hbond_atom_site_label_H
_geom_hbond_atom_site_label_A
_geom_hbond_site_symmetry_A
_geom_hbond_distance_DH
_geom_hbond_distance_HA
_geom_hbond_distance_DA
_geom_hbond_angle_DHA
C19 H19 O2 2_576 0.93 2.50 3.388(11) 161
C17 H17 O3 1_455 0.93 2.59 3.435(10) 152
